data_4081521
loop_
_publ_author_name
'Klapp, Lutz R. R.'
'Bruhn, Clemens'
'Leibold, Michael'
'Siemeling, Ulrich'

_publ_section_title
;
 Ferrocene-Based Bis(guanidines): Superbases for Tridentate
 N,Fe,N-Coordination
;
_journal_issue 20
_journal_name_full Organometallics
_journal_page_first 5862
_journal_paper_doi 10.1021/om400454v
_journal_volume 32
_journal_year 2013
_chemical_formula_moiety 'C22 H32 Fe N6'
_chemical_formula_sum 'C22 H32 Fe N6'
_chemical_formula_weight 436.39
_chemical_name_systematic
; 
 ? 
;
_space_group_IT_number 14
_symmetry_cell_setting monoclinic
_symmetry_Int_Tables_number 14
_symmetry_space_group_name_Hall '-P 2yn'
_symmetry_space_group_name_H-M 'P 1 21/n 1'
_atom_sites_solution_hydrogens geom
_atom_sites_solution_primary direct
_atom_sites_solution_secondary difmap
_audit_creation_method SHELXL-97
_cell_angle_alpha 90.00
_cell_angle_beta 90.229(6)
_cell_angle_gamma 90.00
_cell_formula_units_Z 4
_cell_length_a 10.5562(7)
_cell_length_b 10.6369(5)
_cell_length_c 18.5641(12)
_cell_measurement_reflns_used 10550
_cell_measurement_temperature 153(2)
_cell_measurement_theta_max 25.61
_cell_measurement_theta_min 2.20
_cell_volume 2084.5(2)
_computing_structure_refinement 'SHELXL-97 (Sheldrick, 1997)'
_computing_structure_solution 'SHELXS-97 (Sheldrick, 1990)'
_diffrn_ambient_temperature 153(2)
_diffrn_detector 'image plate (34 cm diameter)'
_diffrn_detector_area_resol_mean 6.67
_diffrn_detector_type STOE
_diffrn_measured_fraction_theta_full 1.000
_diffrn_measured_fraction_theta_max 1.000
_diffrn_measurement_details ' 180 frames, detector distance = 135 mm'
_diffrn_measurement_device '2-circle goniometer'
_diffrn_measurement_device_type 'STOE IPDS 2'
_diffrn_measurement_method 'rotation method'
_diffrn_radiation_collimation '0.5 mm diameter, multiple pinhole'
_diffrn_radiation_monochromator 'plane graphite'
_diffrn_radiation_polarisn_norm 0
_diffrn_radiation_type 'Mo K\a'
_diffrn_radiation_wavelength 0.71073
_diffrn_reflns_av_R_equivalents 0.0339
_diffrn_reflns_av_sigmaI/netI 0.0398
_diffrn_reflns_limit_h_max 12
_diffrn_reflns_limit_h_min -12
_diffrn_reflns_limit_k_max 11
_diffrn_reflns_limit_k_min -12
_diffrn_reflns_limit_l_max 20
_diffrn_reflns_limit_l_min -22
_diffrn_reflns_number 13198
_diffrn_reflns_theta_full 25.00
_diffrn_reflns_theta_max 25.00
_diffrn_reflns_theta_min 2.19
_diffrn_source 'sealed X-ray tube, 12 x 0.4 mm long-fine focus'
_diffrn_source_current 30
_diffrn_source_power 1.50
_diffrn_source_voltage 50
_diffrn_standards_decay_% none
_exptl_absorpt_coefficient_mu 0.745
_exptl_absorpt_correction_T_max 0.9650
_exptl_absorpt_correction_T_min 0.8891
_exptl_absorpt_correction_type integration
_exptl_absorpt_process_details 'X-red ver. 1.31 (Stoe & Cie. 2005)'
_exptl_crystal_colour orange
_exptl_crystal_density_diffrn 1.391
_exptl_crystal_density_method 'not measured'
_exptl_crystal_description plate
_exptl_crystal_F_000 928
_exptl_crystal_size_max 0.18
_exptl_crystal_size_mid 0.14
_exptl_crystal_size_min 0.05
_refine_diff_density_max 0.345
_refine_diff_density_min -0.188
_refine_diff_density_rms 0.039
_refine_ls_extinction_method none
_refine_ls_goodness_of_fit_ref 0.881
_refine_ls_hydrogen_treatment constr
_refine_ls_matrix_type full
_refine_ls_number_parameters 266
_refine_ls_number_reflns 3679
_refine_ls_number_restraints 0
_refine_ls_restrained_S_all 0.881
_refine_ls_R_factor_all 0.0398
_refine_ls_R_factor_gt 0.0251
_refine_ls_shift/su_max 0.001
_refine_ls_shift/su_mean 0.000
_refine_ls_structure_factor_coef Fsqd
_refine_ls_weighting_details 'calc w=1/[\s^2^(Fo^2^)+(0.0302P)^2^+0.0000P] where P=(Fo^2^+2Fc^2^)/3'
_refine_ls_weighting_scheme calc
_refine_ls_wR_factor_gt 0.0512
_refine_ls_wR_factor_ref 0.0535
_reflns_number_gt 2822
_reflns_number_total 3679
_reflns_threshold_expression >2sigma(I)
_cod_data_source_file om400454v_si_002.cif
_cod_data_source_block i0981
_cod_original_sg_symbol_H-M 'P 21/n'
_cod_database_code 4081521

loop_
_symmetry_equiv_pos_as_xyz
'x, y, z'
'-x+1/2, y+1/2, -z+1/2'
'-x, -y, -z'
'x-1/2, -y-1/2, z-1/2'

loop_
_atom_site_label
_atom_site_type_symbol
_atom_site_fract_x
_atom_site_fract_y
_atom_site_fract_z
_atom_site_U_iso_or_equiv
_atom_site_adp_type
_atom_site_occupancy
_atom_site_symmetry_multiplicity
_atom_site_calc_flag
_atom_site_refinement_flags
C1 C 0.05051(15) 0.29435(16) 0.28854(8) 0.0233(4) Uani 1 1 d .
C2 C 0.14762(15) 0.20045(18) 0.29072(8) 0.0244(4) Uani 1 1 d .
H2A H 0.1349 0.1123 0.2870 0.029 Uiso 1 1 calc R
C3 C 0.26681(16) 0.26188(19) 0.29947(9) 0.0280(4) Uani 1 1 d .
H3A H 0.3468 0.2215 0.3036 0.034 Uiso 1 1 calc R
C4 C 0.24556(16) 0.39380(19) 0.30104(9) 0.0281(4) Uani 1 1 d .
H4A H 0.3085 0.4570 0.3064 0.034 Uiso 1 1 calc R
C5 C 0.11233(16) 0.41419(18) 0.29307(9) 0.0257(4) Uani 1 1 d .
H5A H 0.0716 0.4938 0.2911 0.031 Uiso 1 1 calc R
C6 C 0.12539(16) 0.22484(17) 0.11160(9) 0.0239(4) Uani 1 1 d .
C7 C 0.26074(16) 0.22345(18) 0.11982(9) 0.0277(4) Uani 1 1 d .
H7A H 0.3121 0.1503 0.1231 0.033 Uiso 1 1 calc R
C8 C 0.30543(17) 0.34970(19) 0.12225(9) 0.0316(4) Uani 1 1 d .
H8A H 0.3913 0.3753 0.1267 0.038 Uiso 1 1 calc R
C9 C 0.19839(18) 0.43081(19) 0.11690(9) 0.0322(4) Uani 1 1 d .
H9A H 0.2002 0.5201 0.1172 0.039 Uiso 1 1 calc R
C10 C 0.08828(17) 0.35407(18) 0.11107(9) 0.0281(4) Uani 1 1 d .
H10A H 0.0037 0.3840 0.1074 0.034 Uiso 1 1 calc R
C11 C -0.13707(15) 0.18847(18) 0.31579(8) 0.0241(3) Uani 1 1 d .
C12 C -0.14851(17) 0.0073(2) 0.39690(11) 0.0337(4) Uani 1 1 d .
H12A H -0.1083 -0.0249 0.4415 0.040 Uiso 1 1 calc R
H12B H -0.1425 -0.0586 0.3594 0.040 Uiso 1 1 calc R
C13 C -0.28613(17) 0.0383(2) 0.41095(10) 0.0363(5) Uani 1 1 d .
H13A H -0.2929 0.1085 0.4457 0.044 Uiso 1 1 calc R
H13B H -0.3307 -0.0356 0.4310 0.044 Uiso 1 1 calc R
C14 C -0.34377(16) 0.0756(2) 0.33865(10) 0.0321(4) Uani 1 1 d .
H14B H -0.3672 -0.0013 0.3117 0.038 Uiso 1 1 calc R
H14A H -0.4222 0.1245 0.3471 0.038 Uiso 1 1 calc R
C15 C -0.01982(17) 0.1902(2) 0.43069(9) 0.0350(4) Uani 1 1 d .
H15A H -0.0769 0.1983 0.4719 0.042 Uiso 1 1 calc R
H15B H 0.0034 0.2740 0.4133 0.042 Uiso 1 1 calc R
H15C H 0.0568 0.1448 0.4455 0.042 Uiso 1 1 calc R
C16 C -0.30810(16) 0.1884(2) 0.22556(9) 0.0297(4) Uani 1 1 d .
H16A H -0.2412 0.2273 0.1967 0.036 Uiso 1 1 calc R
H16B H -0.3769 0.2489 0.2328 0.036 Uiso 1 1 calc R
H16C H -0.3410 0.1142 0.2003 0.036 Uiso 1 1 calc R
C17 C -0.06311(15) 0.11246(17) 0.08482(9) 0.0246(4) Uani 1 1 d .
C18 C -0.25161(17) -0.02951(19) 0.06642(11) 0.0338(4) Uani 1 1 d .
H18A H -0.3282 -0.0294 0.0970 0.041 Uiso 1 1 calc R
H18B H -0.2339 -0.1175 0.0523 0.041 Uiso 1 1 calc R
C19 C -0.27663(17) 0.0480(2) -0.00059(10) 0.0369(5) Uani 1 1 d .
H19A H -0.2209 0.0202 -0.0403 0.044 Uiso 1 1 calc R
H19B H -0.3658 0.0382 -0.0163 0.044 Uiso 1 1 calc R
C20 C -0.24972(16) 0.1839(2) 0.01835(10) 0.0337(4) Uani 1 1 d .
H20A H -0.2717 0.2387 -0.0230 0.040 Uiso 1 1 calc R
H20B H -0.3021 0.2095 0.0600 0.040 Uiso 1 1 calc R
C21 C -0.11246(17) -0.05032(19) 0.17330(10) 0.0325(4) Uani 1 1 d .
H21A H -0.0652 0.0038 0.2066 0.039 Uiso 1 1 calc R
H21B H -0.0606 -0.1234 0.1607 0.039 Uiso 1 1 calc R
H21C H -0.1907 -0.0787 0.1964 0.039 Uiso 1 1 calc R
C22 C -0.03773(18) 0.2365(2) -0.02516(10) 0.0347(5) Uani 1 1 d .
H22A H 0.0517 0.2190 -0.0149 0.042 Uiso 1 1 calc R
H22B H -0.0489 0.3267 -0.0338 0.042 Uiso 1 1 calc R
H22C H -0.0643 0.1894 -0.0680 0.042 Uiso 1 1 calc R
N1 N -0.08192(12) 0.27907(14) 0.28102(8) 0.0252(3) Uani 1 1 d .
N2 N 0.05149(12) 0.11492(14) 0.11157(8) 0.0246(3) Uani 1 1 d .
N3 N -0.08365(13) 0.12069(15) 0.37297(8) 0.0272(3) Uani 1 1 d .
N4 N -0.25664(12) 0.15083(14) 0.29505(7) 0.0263(4) Uani 1 1 d .
N5 N -0.14352(13) 0.02005(15) 0.10818(8) 0.0279(3) Uani 1 1 d .
N6 N -0.11465(12) 0.19829(15) 0.03629(7) 0.0273(3) Uani 1 1 d .
Fe1 Fe 0.18310(2) 0.31813(3) 0.205516(13) 0.02232(7) Uani 1 1 d .

loop_
_atom_site_aniso_label
_atom_site_aniso_U_11
_atom_site_aniso_U_22
_atom_site_aniso_U_33
_atom_site_aniso_U_23
_atom_site_aniso_U_13
_atom_site_aniso_U_12
C1 0.0244(8) 0.0259(11) 0.0196(8) 0.0004(7) 0.0005(6) -0.0026(7)
C2 0.0268(8) 0.0239(11) 0.0224(8) 0.0026(7) -0.0012(6) -0.0004(7)
C3 0.0247(8) 0.0350(12) 0.0243(9) 0.0038(8) -0.0037(7) 0.0003(8)
C4 0.0281(9) 0.0346(12) 0.0216(9) -0.0018(8) -0.0017(7) -0.0086(8)
C5 0.0292(9) 0.0247(11) 0.0232(9) -0.0023(7) 0.0000(7) -0.0009(8)
C6 0.0265(9) 0.0263(10) 0.0189(8) 0.0000(7) -0.0020(7) 0.0012(7)
C7 0.0256(9) 0.0325(11) 0.0251(9) -0.0025(7) 0.0008(7) 0.0010(7)
C8 0.0298(9) 0.0401(13) 0.0249(9) -0.0011(8) 0.0052(7) -0.0096(8)
C9 0.0473(11) 0.0260(11) 0.0234(9) 0.0031(8) -0.0023(8) -0.0047(9)
C10 0.0321(9) 0.0284(11) 0.0238(8) -0.0004(7) -0.0071(7) 0.0022(7)
C11 0.0231(8) 0.0263(10) 0.0230(8) -0.0022(8) 0.0006(6) 0.0003(8)
C12 0.0316(9) 0.0358(12) 0.0337(10) 0.0094(9) -0.0043(8) -0.0053(8)
C13 0.0313(10) 0.0458(13) 0.0317(10) 0.0081(9) -0.0004(8) -0.0113(9)
C14 0.0240(9) 0.0416(13) 0.0305(10) 0.0024(8) 0.0004(7) -0.0079(8)
C15 0.0335(9) 0.0455(13) 0.0260(9) 0.0030(9) -0.0059(7) -0.0084(9)
C16 0.0270(8) 0.0358(11) 0.0262(9) -0.0013(8) -0.0038(7) -0.0005(8)
C17 0.0254(8) 0.0260(10) 0.0223(8) -0.0044(7) 0.0004(7) 0.0025(7)
C18 0.0278(9) 0.0318(12) 0.0417(11) -0.0108(9) -0.0025(8) -0.0038(8)
C19 0.0274(9) 0.0470(14) 0.0362(11) -0.0110(9) -0.0075(8) 0.0001(9)
C20 0.0263(8) 0.0428(12) 0.0321(9) -0.0006(10) -0.0073(7) 0.0053(9)
C21 0.0335(9) 0.0300(12) 0.0341(10) 0.0027(8) 0.0018(8) 0.0012(8)
C22 0.0343(10) 0.0460(13) 0.0239(9) 0.0025(8) -0.0031(7) 0.0009(9)
N1 0.0226(7) 0.0282(9) 0.0249(7) 0.0020(6) 0.0001(6) -0.0012(6)
N2 0.0253(7) 0.0240(9) 0.0244(7) -0.0012(6) -0.0043(6) 0.0016(6)
N3 0.0243(7) 0.0319(9) 0.0253(8) 0.0059(6) -0.0038(6) -0.0053(6)
N4 0.0230(7) 0.0323(10) 0.0235(7) 0.0020(6) -0.0022(6) -0.0048(6)
N5 0.0272(7) 0.0276(9) 0.0291(8) -0.0013(7) -0.0038(6) -0.0032(6)
N6 0.0242(7) 0.0335(10) 0.0242(7) 0.0007(7) -0.0037(5) 0.0029(6)
Fe1 0.02216(12) 0.02400(14) 0.02079(12) 0.00053(12) -0.00139(8) -0.00180(11)

loop_
_atom_type_symbol
_atom_type_description
_atom_type_scat_dispersion_real
_atom_type_scat_dispersion_imag
_atom_type_scat_source
C C 0.0033 0.0016 'International Tables Vol C Tables 4.2.6.8 and 6.1.1.4'
H H 0.0000 0.0000 'International Tables Vol C Tables 4.2.6.8 and 6.1.1.4'
N N 0.0061 0.0033 'International Tables Vol C Tables 4.2.6.8 and 6.1.1.4'
Fe Fe 0.3463 0.8444 'International Tables Vol C Tables 4.2.6.8 and 6.1.1.4'

loop_
_geom_angle_atom_site_label_1
_geom_angle_atom_site_label_2
_geom_angle_atom_site_label_3
_geom_angle
N1 C1 C2 129.07(16)
N1 C1 C5 123.88(15)
C2 C1 C5 107.02(14)
N1 C1 Fe1 127.06(11)
C2 C1 Fe1 68.02(9)
C5 C1 Fe1 68.40(9)
C3 C2 C1 108.35(16)
C3 C2 Fe1 69.20(10)
C1 C2 Fe1 71.68(10)
C3 C2 H2A 125.8
C1 C2 H2A 125.8
Fe1 C2 H2A 124.9
C4 C3 C2 108.38(16)
C4 C3 Fe1 70.15(10)
C2 C3 Fe1 70.03(9)
C4 C3 H3A 125.8
C2 C3 H3A 125.8
Fe1 C3 H3A 125.6
C3 C4 C5 107.63(16)
C3 C4 Fe1 69.24(10)
C5 C4 Fe1 70.00(10)
C3 C4 H4A 126.2
C5 C4 H4A 126.2
Fe1 C4 H4A 126.1
C4 C5 C1 108.56(16)
C4 C5 Fe1 69.34(10)
C1 C5 Fe1 71.31(9)
C4 C5 H5A 125.7
C1 C5 H5A 125.7
Fe1 C5 H5A 125.2
N2 C6 C10 130.39(15)
N2 C6 C7 122.91(16)
C10 C6 C7 106.45(16)
N2 C6 Fe1 123.65(11)
C10 C6 Fe1 68.22(10)
C7 C6 Fe1 68.32(10)
C8 C7 C6 108.84(16)
C8 C7 Fe1 69.30(10)
C6 C7 Fe1 71.19(10)
C8 C7 H7A 125.6
C6 C7 H7A 125.6
Fe1 C7 H7A 125.5
C7 C8 C9 107.83(16)
C7 C8 Fe1 70.07(10)
C9 C8 Fe1 69.47(10)
C7 C8 H8A 126.1
C9 C8 H8A 126.1
Fe1 C8 H8A 125.9
C10 C9 C8 107.76(17)
C10 C9 Fe1 69.98(10)
C8 C9 Fe1 69.74(10)
C10 C9 H9A 126.1
C8 C9 H9A 126.1
Fe1 C9 H9A 125.7
C9 C10 C6 109.09(16)
C9 C10 Fe1 69.31(10)
C6 C10 Fe1 71.47(10)
C9 C10 H10A 125.5
C6 C10 H10A 125.5
Fe1 C10 H10A 125.4
N1 C11 N4 119.26(15)
N1 C11 N3 125.37(15)
N4 C11 N3 115.35(15)
N3 C12 C13 108.92(16)
N3 C12 H12A 109.9
C13 C12 H12A 109.9
N3 C12 H12B 109.9
C13 C12 H12B 109.9
H12A C12 H12B 108.3
C12 C13 C14 106.57(15)
C12 C13 H13A 110.4
C14 C13 H13A 110.4
C12 C13 H13B 110.4
C14 C13 H13B 110.4
H13A C13 H13B 108.6
N4 C14 C13 112.28(14)
N4 C14 H14B 109.1
C13 C14 H14B 109.1
N4 C14 H14A 109.1
C13 C14 H14A 109.1
H14B C14 H14A 107.9
N3 C15 H15A 109.5
N3 C15 H15B 109.5
H15A C15 H15B 109.5
N3 C15 H15C 109.5
H15A C15 H15C 109.5
H15B C15 H15C 109.5
N4 C16 H16A 109.5
N4 C16 H16B 109.5
H16A C16 H16B 109.5
N4 C16 H16C 109.5
H16A C16 H16C 109.5
H16B C16 H16C 109.5
N2 C17 N5 117.90(16)
N2 C17 N6 126.30(16)
N5 C17 N6 115.75(14)
N5 C18 C19 111.66(16)
N5 C18 H18A 109.3
C19 C18 H18A 109.3
N5 C18 H18B 109.3
C19 C18 H18B 109.3
H18A C18 H18B 107.9
C20 C19 C18 107.28(15)
C20 C19 H19A 110.3
C18 C19 H19A 110.3
C20 C19 H19B 110.3
C18 C19 H19B 110.3
H19A C19 H19B 108.5
N6 C20 C19 109.42(16)
N6 C20 H20A 109.8
C19 C20 H20A 109.8
N6 C20 H20B 109.8
C19 C20 H20B 109.8
H20A C20 H20B 108.2
N5 C21 H21A 109.5
N5 C21 H21B 109.5
H21A C21 H21B 109.5
N5 C21 H21C 109.5
H21A C21 H21C 109.5
H21B C21 H21C 109.5
N6 C22 H22A 109.5
N6 C22 H22B 109.5
H22A C22 H22B 109.5
N6 C22 H22C 109.5
H22A C22 H22C 109.5
H22B C22 H22C 109.5
C11 N1 C1 118.76(14)
C17 N2 C6 122.01(15)
C11 N3 C12 117.97(14)
C11 N3 C15 118.54(16)
C12 N3 C15 114.23(14)
C11 N4 C16 120.46(14)
C11 N4 C14 125.50(14)
C16 N4 C14 114.02(13)
C17 N5 C21 119.55(14)
C17 N5 C18 124.69(15)
C21 N5 C18 115.05(15)
C17 N6 C22 118.10(13)
C17 N6 C20 117.03(15)
C22 N6 C20 113.17(13)
C3 Fe1 C9 145.56(7)
C3 Fe1 C8 114.91(7)
C9 Fe1 C8 40.79(8)
C3 Fe1 C10 173.12(8)
C9 Fe1 C10 40.71(7)
C8 Fe1 C10 68.35(7)
C3 Fe1 C2 40.78(7)
C9 Fe1 C2 173.61(7)
C8 Fe1 C2 143.12(7)
C10 Fe1 C2 133.03(7)
C3 Fe1 C4 40.61(8)
C9 Fe1 C4 116.06(8)
C8 Fe1 C4 112.74(7)
C10 Fe1 C4 144.96(8)
C2 Fe1 C4 68.45(7)
C3 Fe1 C7 110.18(8)
C9 Fe1 C7 68.35(8)
C8 Fe1 C7 40.63(8)
C10 Fe1 C7 67.95(7)
C2 Fe1 C7 111.84(7)
C4 Fe1 C7 137.09(7)
C3 Fe1 C5 68.21(7)
C9 Fe1 C5 111.97(8)
C8 Fe1 C5 138.23(8)
C10 Fe1 C5 113.84(7)
C2 Fe1 C5 68.10(7)
C4 Fe1 C5 40.66(7)
C7 Fe1 C5 177.74(7)
C3 Fe1 C6 134.09(8)
C9 Fe1 C6 68.36(7)
C8 Fe1 C6 68.36(7)
C10 Fe1 C6 40.32(7)
C2 Fe1 C6 107.41(7)
C4 Fe1 C6 174.70(8)
C7 Fe1 C6 40.48(7)
C5 Fe1 C6 141.78(7)
C3 Fe1 C1 68.00(7)
C9 Fe1 C1 135.76(7)
C8 Fe1 C1 176.55(8)
C10 Fe1 C1 108.97(7)
C2 Fe1 C1 40.30(7)
C4 Fe1 C1 68.06(7)
C7 Fe1 C1 141.02(7)
C5 Fe1 C1 40.29(7)
C6 Fe1 C1 111.17(6)

loop_
_geom_bond_atom_site_label_1
_geom_bond_atom_site_label_2
_geom_bond_distance
C1 N1 1.414(2)
C1 C2 1.432(2)
C1 C5 1.434(2)
C1 Fe1 2.1013(16)
C2 C3 1.426(2)
C2 Fe1 2.0527(17)
C2 H2A 0.9500
C3 C4 1.421(3)
C3 Fe1 2.0417(18)
C3 H3A 0.9500
C4 C5 1.430(2)
C4 Fe1 2.0537(17)
C4 H4A 0.9500
C5 Fe1 2.0625(17)
C5 H5A 0.9500
C6 N2 1.406(2)
C6 C10 1.429(3)
C6 C7 1.436(2)
C6 Fe1 2.0945(17)
C7 C8 1.424(3)
C7 Fe1 2.0561(18)
C7 H7A 0.9500
C8 C9 1.425(3)
C8 Fe1 2.0458(17)
C8 H8A 0.9500
C9 C10 1.424(3)
C9 Fe1 2.0423(18)
C9 H9A 0.9500
C10 Fe1 2.0513(17)
C10 H10A 0.9500
C11 N1 1.299(2)
C11 N4 1.378(2)
C11 N3 1.400(2)
C12 N3 1.457(2)
C12 C13 1.513(3)
C12 H12A 0.9900
C12 H12B 0.9900
C13 C14 1.524(3)
C13 H13A 0.9900
C13 H13B 0.9900
C14 N4 1.465(2)
C14 H14B 0.9900
C14 H14A 0.9900
C15 N3 1.464(2)
C15 H15A 0.9800
C15 H15B 0.9800
C15 H15C 0.9800
C16 N4 1.454(2)
C16 H16A 0.9800
C16 H16B 0.9800
C16 H16C 0.9800
C17 N2 1.306(2)
C17 N5 1.370(2)
C17 N6 1.392(2)
C18 N5 1.474(2)
C18 C19 1.515(3)
C18 H18A 0.9900
C18 H18B 0.9900
C19 C20 1.514(3)
C19 H19A 0.9900
C19 H19B 0.9900
C20 N6 1.471(2)
C20 H20A 0.9900
C20 H20B 0.9900
C21 N5 1.458(2)
C21 H21A 0.9800
C21 H21B 0.9800
C21 H21C 0.9800
C22 N6 1.461(2)
C22 H22A 0.9800
C22 H22B 0.9800
C22 H22C 0.9800
